data_4337106
loop_
_publ_author_name
'Karmel, Isabell S. R.'
'Botoshansky, Mark'
'Tamm, Matthias'
'Eisen, Moris S.'

_publ_section_title
;
 Uranium(IV) Imidazolin-2-iminato Complexes: A New Class of Actinide
 Complexes.
;
_journal_issue 2
_journal_name_full 'Inorganic chemistry'
_journal_page_first 694
_journal_page_last 696
_journal_paper_doi 10.1021/ic402806x
_journal_volume 53
_journal_year 2014
_chemical_formula_sum 'C44 H80 N12 U'
_chemical_formula_weight 1015.23
_chemical_name_common 'Moris-334 (Sara)'
_chemical_name_systematic
; 
 ? 
;
_space_group_IT_number 14
_symmetry_cell_setting monoclinic
_symmetry_space_group_name_Hall '-P 2yn'
_symmetry_space_group_name_H-M 'P 1 21/n 1'
_atom_sites_solution_hydrogens geom
_atom_sites_solution_primary direct
_atom_sites_solution_secondary difmap
_audit_creation_method SHELXL-97
_cell_angle_alpha 90.00
_cell_angle_beta 92.457(3)
_cell_angle_gamma 90.00
_cell_formula_units_Z 4
_cell_length_a 11.8477(9)
_cell_length_b 20.4016(17)
_cell_length_c 20.8037(16)
_cell_measurement_reflns_used 9736
_cell_measurement_temperature 250(2)
_cell_measurement_theta_max 25.2854
_cell_measurement_theta_min 2.2498
_cell_volume 5023.9(7)
_computing_cell_refinement 'SAINT V7.68A (Bruker AXS, 2009)'
_computing_data_collection 'Bruker Instrument Service v2011.3.0.0'
_computing_data_reduction 'SAINT V7.68A (Bruker AXS, 2009)'
_computing_molecular_graphics 'Mercury 3.0'
_computing_structure_refinement 'SHELXL-97 (Sheldrick, 2008)'
_computing_structure_solution 'SHELXS-97 (Sheldrick, 2008)'
_diffrn_ambient_temperature 250(2)
_diffrn_detector_area_resol_mean 8.3333
_diffrn_measured_fraction_theta_full 0.992
_diffrn_measured_fraction_theta_max 0.992
_diffrn_measurement_device_type 'Bruker APEX2 DUO'
_diffrn_measurement_method '\f and \w scans'
_diffrn_radiation_monochromator graphite
_diffrn_radiation_source 'fine-focus sealed tube'
_diffrn_radiation_type MoK\a
_diffrn_radiation_wavelength 0.71073
_diffrn_reflns_av_R_equivalents 0.1007
_diffrn_reflns_av_sigmaI/netI 0.0560
_diffrn_reflns_limit_h_max 14
_diffrn_reflns_limit_h_min -14
_diffrn_reflns_limit_k_max 23
_diffrn_reflns_limit_k_min -24
_diffrn_reflns_limit_l_max 23
_diffrn_reflns_limit_l_min -25
_diffrn_reflns_number 65510
_diffrn_reflns_theta_full 25.73
_diffrn_reflns_theta_max 25.73
_diffrn_reflns_theta_min 1.40
_diffrn_standards_decay_% 0
_diffrn_standards_interval_count 0
_diffrn_standards_interval_time 0
_exptl_absorpt_coefficient_mu 3.272
_exptl_absorpt_correction_T_max 0.9054
_exptl_absorpt_correction_T_min 0.4323
_exptl_absorpt_correction_type multi-scan
_exptl_absorpt_process_details 'SADABS V2008/1 (Bruker AXS)'
_exptl_crystal_colour orange
_exptl_crystal_density_diffrn 1.342
_exptl_crystal_density_method 'not measured'
_exptl_crystal_description needle
_exptl_crystal_F_000 2080
_exptl_crystal_size_max 0.31
_exptl_crystal_size_mid 0.09
_exptl_crystal_size_min 0.03
_refine_diff_density_max 1.476
_refine_diff_density_min -1.556
_refine_diff_density_rms 0.130
_refine_ls_extinction_method none
_refine_ls_goodness_of_fit_ref 1.144
_refine_ls_hydrogen_treatment constr
_refine_ls_matrix_type full
_refine_ls_number_parameters 514
_refine_ls_number_reflns 9514
_refine_ls_number_restraints 0
_refine_ls_restrained_S_all 1.144
_refine_ls_R_factor_all 0.0603
_refine_ls_R_factor_gt 0.0406
_refine_ls_shift/su_max 0.002
_refine_ls_shift/su_mean 0.000
_refine_ls_structure_factor_coef Fsqd
_refine_ls_weighting_details 'calc w=1/[\s^2^(Fo^2^)+(0.0570P)^2^+0.0000P] where P=(Fo^2^+2Fc^2^)/3'
_refine_ls_weighting_scheme calc
_refine_ls_wR_factor_gt 0.0983
_refine_ls_wR_factor_ref 0.1103
_reflns_number_gt 7125
_reflns_number_total 9514
_reflns_threshold_expression >2sigma(I)
_cod_data_source_file ic402806x_si_003.cif
_cod_data_source_block Moris-334
_cod_depositor_comments
;
The following automatic conversions were performed:

'_symmetry_cell_setting' value 'Monoclinic' changed to 'monoclinic'
according to
/usr/data/users/saulius/automatic-downloads/current/ACS/lib/dictionaries/cif_core.dic
dictionary named 'cif_core.dic' version 2.4.2 from 2011-04-26.

Automatic conversion script
Id: cif_fix_values 2281 2013-09-26 08:29:07Z andrius 
;
_cod_original_sg_symbol_H-M 'P 21/n'
_cod_database_code 4337106

loop_
_symmetry_equiv_pos_as_xyz
'x, y, z'
'-x+1/2, y+1/2, -z+1/2'
'-x, -y, -z'
'x-1/2, -y-1/2, z-1/2'

loop_
_atom_site_label
_atom_site_type_symbol
_atom_site_fract_x
_atom_site_fract_y
_atom_site_fract_z
_atom_site_U_iso_or_equiv
_atom_site_adp_type
_atom_site_occupancy
_atom_site_symmetry_multiplicity
_atom_site_calc_flag
_atom_site_refinement_flags
U1 U 0.454459(14) 0.394583(8) 0.250085(8) 0.03932(9) Uani 1 1 d .
N1 N 0.6143(3) 0.4465(2) 0.26808(19) 0.0495(10) Uani 1 1 d .
N2 N 0.7638(3) 0.50239(19) 0.21454(19) 0.0478(10) Uani 1 1 d .
N3 N 0.7960(3) 0.4771(2) 0.3178(2) 0.0547(11) Uani 1 1 d .
N4 N 0.4927(3) 0.32556(18) 0.17290(18) 0.0467(9) Uani 1 1 d .
N5 N 0.6043(4) 0.2278(2) 0.1544(2) 0.0551(11) Uani 1 1 d .
N6 N 0.4789(4) 0.2575(2) 0.0779(2) 0.0569(11) Uani 1 1 d .
N7 N 0.3833(3) 0.3360(2) 0.32666(19) 0.0522(10) Uani 1 1 d .
N8 N 0.3405(4) 0.2791(3) 0.4254(2) 0.0702(13) Uani 1 1 d .
N9 N 0.2172(4) 0.2690(2) 0.3429(2) 0.0607(12) Uani 1 1 d .
N10 N 0.3296(3) 0.4716(2) 0.23060(18) 0.0483(10) Uani 1 1 d .
N11 N 0.2033(3) 0.5488(2) 0.1754(2) 0.0564(11) Uani 1 1 d .
N12 N 0.2355(4) 0.56220(19) 0.28201(19) 0.0514(10) Uani 1 1 d .
C1 C 0.7131(4) 0.4730(2) 0.2661(2) 0.0457(11) Uani 1 1 d .
C2 C 0.8923(4) 0.5070(3) 0.2934(3) 0.0592(14) Uani 1 1 d .
H2 H 0.9600 0.5157 0.3170 0.071 Uiso 1 1 calc R
C3 C 0.8728(4) 0.5204(3) 0.2334(3) 0.0587(14) Uani 1 1 d .
H3 H 0.9251 0.5396 0.2063 0.070 Uiso 1 1 calc R
C4 C 0.7103(5) 0.5157(3) 0.1512(2) 0.0616(15) Uani 1 1 d .
C5 C 0.5999(6) 0.5530(4) 0.1570(3) 0.097(2) Uani 1 1 d .
H5A H 0.5512 0.5293 0.1853 0.146 Uiso 1 1 calc R
H5B H 0.5625 0.5573 0.1148 0.146 Uiso 1 1 calc R
H5C H 0.6156 0.5962 0.1747 0.146 Uiso 1 1 calc R
C6 C 0.7862(6) 0.5564(3) 0.1127(3) 0.0775(19) Uani 1 1 d .
H6A H 0.8022 0.5973 0.1351 0.116 Uiso 1 1 calc R
H6B H 0.7497 0.5656 0.0710 0.116 Uiso 1 1 calc R
H6C H 0.8562 0.5329 0.1069 0.116 Uiso 1 1 calc R
C7 C 0.6876(8) 0.4521(4) 0.1167(3) 0.130(4) Uani 1 1 d .
H7A H 0.7579 0.4282 0.1133 0.196 Uiso 1 1 calc R
H7B H 0.6552 0.4609 0.0740 0.196 Uiso 1 1 calc R
H7C H 0.6351 0.4261 0.1406 0.196 Uiso 1 1 calc R
C8 C 0.7819(5) 0.4539(3) 0.3842(2) 0.0569(14) Uani 1 1 d .
C9 C 0.6842(6) 0.4916(3) 0.4127(3) 0.0809(19) Uani 1 1 d .
H9A H 0.7025 0.5379 0.4145 0.121 Uiso 1 1 calc R
H9B H 0.6721 0.4757 0.4558 0.121 Uiso 1 1 calc R
H9C H 0.6161 0.4851 0.3858 0.121 Uiso 1 1 calc R
C10 C 0.7599(7) 0.3831(3) 0.3841(3) 0.082(2) Uani 1 1 d .
H10A H 0.6939 0.3737 0.3565 0.123 Uiso 1 1 calc R
H10B H 0.7466 0.3686 0.4276 0.123 Uiso 1 1 calc R
H10C H 0.8247 0.3601 0.3683 0.123 Uiso 1 1 calc R
C11 C 0.8895(6) 0.4694(4) 0.4242(3) 0.100(2) Uani 1 1 d .
H11A H 0.9539 0.4506 0.4036 0.150 Uiso 1 1 calc R
H11B H 0.8842 0.4508 0.4669 0.150 Uiso 1 1 calc R
H11C H 0.8988 0.5165 0.4275 0.150 Uiso 1 1 calc R
C12 C 0.5220(4) 0.2769(2) 0.1394(2) 0.0479(12) Uani 1 1 d .
C13 C 0.6084(6) 0.1844(3) 0.1058(3) 0.0718(16) Uani 1 1 d .
H13 H 0.6560 0.1476 0.1053 0.086 Uiso 1 1 calc R
C14 C 0.5356(6) 0.2013(3) 0.0588(3) 0.0766(18) Uani 1 1 d .
H14 H 0.5239 0.1792 0.0194 0.092 Uiso 1 1 calc R
C15 C 0.4081(5) 0.2984(3) 0.0348(2) 0.0586(14) Uani 1 1 d .
C16 C 0.2967(5) 0.3109(3) 0.0671(3) 0.0724(16) Uani 1 1 d .
H16A H 0.2580 0.2696 0.0731 0.109 Uiso 1 1 calc R
H16B H 0.2496 0.3395 0.0402 0.109 Uiso 1 1 calc R
H16C H 0.3119 0.3315 0.1086 0.109 Uiso 1 1 calc R
C17 C 0.3809(6) 0.2643(4) -0.0292(3) 0.091(2) Uani 1 1 d .
H17A H 0.4505 0.2554 -0.0505 0.137 Uiso 1 1 calc R
H17B H 0.3330 0.2923 -0.0563 0.137 Uiso 1 1 calc R
H17C H 0.3421 0.2233 -0.0215 0.137 Uiso 1 1 calc R
C18 C 0.4703(6) 0.3634(3) 0.0223(3) 0.0817(19) Uani 1 1 d .
H18A H 0.4838 0.3865 0.0627 0.123 Uiso 1 1 calc R
H18B H 0.4242 0.3904 -0.0068 0.123 Uiso 1 1 calc R
H18C H 0.5418 0.3542 0.0032 0.123 Uiso 1 1 calc R
C19 C 0.6836(5) 0.2298(2) 0.2118(3) 0.0575(14) Uani 1 1 d .
C20 C 0.7669(5) 0.1747(3) 0.2089(3) 0.0794(18) Uani 1 1 d .
H20A H 0.7267 0.1334 0.2043 0.119 Uiso 1 1 calc R
H20B H 0.8141 0.1740 0.2481 0.119 Uiso 1 1 calc R
H20C H 0.8138 0.1809 0.1723 0.119 Uiso 1 1 calc R
C21 C 0.7509(5) 0.2943(3) 0.2118(4) 0.084(2) Uani 1 1 d .
H21A H 0.8033 0.2934 0.1772 0.126 Uiso 1 1 calc R
H21B H 0.7927 0.2992 0.2527 0.126 Uiso 1 1 calc R
H21C H 0.6993 0.3308 0.2055 0.126 Uiso 1 1 calc R
C22 C 0.6176(6) 0.2229(3) 0.2722(3) 0.0826(19) Uani 1 1 d .
H22A H 0.5623 0.2579 0.2738 0.124 Uiso 1 1 calc R
H22B H 0.6690 0.2255 0.3097 0.124 Uiso 1 1 calc R
H22C H 0.5792 0.1809 0.2719 0.124 Uiso 1 1 calc R
C23 C 0.3202(4) 0.2995(2) 0.3607(2) 0.0514(13) Uani 1 1 d .
C24 C 0.2537(6) 0.2388(4) 0.4436(3) 0.098(2) Uani 1 1 d .
H24 H 0.2482 0.2189 0.4841 0.117 Uiso 1 1 calc R
C25 C 0.1797(6) 0.2331(4) 0.3945(4) 0.095(2) Uani 1 1 d .
H25 H 0.1125 0.2085 0.3945 0.114 Uiso 1 1 calc R
C26 C 0.4411(5) 0.2963(3) 0.4654(3) 0.0710(17) Uani 1 1 d .
C27 C 0.5437(5) 0.2651(4) 0.4365(3) 0.097(2) Uani 1 1 d .
H27A H 0.5368 0.2177 0.4383 0.145 Uiso 1 1 calc R
H27B H 0.6115 0.2787 0.4606 0.145 Uiso 1 1 calc R
H27C H 0.5481 0.2788 0.3920 0.145 Uiso 1 1 calc R
C28 C 0.4305(7) 0.2645(4) 0.5328(3) 0.117(3) Uani 1 1 d .
H28A H 0.3607 0.2788 0.5512 0.175 Uiso 1 1 calc R
H28B H 0.4940 0.2778 0.5608 0.175 Uiso 1 1 calc R
H28C H 0.4301 0.2172 0.5286 0.175 Uiso 1 1 calc R
C29 C 0.4520(8) 0.3676(4) 0.4722(4) 0.115(3) Uani 1 1 d .
H29A H 0.4634 0.3870 0.4304 0.172 Uiso 1 1 calc R
H29B H 0.5161 0.3777 0.5011 0.172 Uiso 1 1 calc R
H29C H 0.3837 0.3853 0.4896 0.172 Uiso 1 1 calc R
C30 C 0.1460(4) 0.2841(3) 0.2848(3) 0.0567(13) Uani 1 1 d .
C31 C 0.2136(6) 0.2822(5) 0.2263(3) 0.102(2) Uani 1 1 d .
H31A H 0.2529 0.3235 0.2218 0.153 Uiso 1 1 calc R
H31B H 0.1638 0.2749 0.1887 0.153 Uiso 1 1 calc R
H31C H 0.2682 0.2468 0.2301 0.153 Uiso 1 1 calc R
C32 C 0.0561(7) 0.2300(4) 0.2772(4) 0.120(3) Uani 1 1 d .
H32A H 0.0920 0.1874 0.2821 0.180 Uiso 1 1 calc R
H32B H 0.0190 0.2330 0.2348 0.180 Uiso 1 1 calc R
H32C H 0.0007 0.2353 0.3097 0.180 Uiso 1 1 calc R
C33 C 0.0922(8) 0.3471(4) 0.2888(4) 0.130(3) Uani 1 1 d .
H33A H 0.0521 0.3498 0.3284 0.196 Uiso 1 1 calc R
H33B H 0.0393 0.3527 0.2523 0.196 Uiso 1 1 calc R
H33C H 0.1491 0.3813 0.2883 0.196 Uiso 1 1 calc R
C34 C 0.2649(4) 0.5213(3) 0.2299(2) 0.0507(12) Uani 1 1 d .
C35 C 0.1412(5) 0.6029(2) 0.1959(3) 0.0642(16) Uani 1 1 d .
H35 H 0.0941 0.6297 0.1695 0.077 Uiso 1 1 calc R
C36 C 0.1603(5) 0.6097(2) 0.2586(3) 0.0662(16) Uani 1 1 d .
H36 H 0.1276 0.6422 0.2838 0.079 Uiso 1 1 calc R
C37 C 0.1941(5) 0.5200(3) 0.1126(2) 0.0590(14) Uani 1 1 d .
C38 C 0.1383(6) 0.4559(4) 0.1159(4) 0.092(2) Uani 1 1 d .
H38A H 0.1788 0.4285 0.1473 0.138 Uiso 1 1 calc R
H38B H 0.1381 0.4350 0.0741 0.138 Uiso 1 1 calc R
H38C H 0.0611 0.4618 0.1286 0.138 Uiso 1 1 calc R
C39 C 0.1230(6) 0.5638(4) 0.0693(3) 0.088(2) Uani 1 1 d .
H39A H 0.0484 0.5681 0.0861 0.132 Uiso 1 1 calc R
H39B H 0.1167 0.5448 0.0265 0.132 Uiso 1 1 calc R
H39C H 0.1581 0.6066 0.0671 0.132 Uiso 1 1 calc R
C40 C 0.3124(6) 0.5136(4) 0.0870(3) 0.090(2) Uani 1 1 d .
H40A H 0.3450 0.5568 0.0821 0.136 Uiso 1 1 calc R
H40B H 0.3079 0.4917 0.0456 0.136 Uiso 1 1 calc R
H40C H 0.3596 0.4881 0.1170 0.136 Uiso 1 1 calc R
C41 C 0.2841(5) 0.5578(3) 0.3470(3) 0.0666(16) Uani 1 1 d .
C42 C 0.2502(7) 0.4890(3) 0.3766(3) 0.093(2) Uani 1 1 d .
H42A H 0.1686 0.4845 0.3743 0.139 Uiso 1 1 calc R
H42B H 0.2774 0.4867 0.4211 0.139 Uiso 1 1 calc R
H42C H 0.2837 0.4540 0.3523 0.139 Uiso 1 1 calc R
C43 C 0.4115(6) 0.5662(4) 0.3455(3) 0.095(2) Uani 1 1 d .
H43A H 0.4427 0.5321 0.3192 0.142 Uiso 1 1 calc R
H43B H 0.4443 0.5633 0.3889 0.142 Uiso 1 1 calc R
H43C H 0.4286 0.6088 0.3275 0.142 Uiso 1 1 calc R
C44 C 0.2337(8) 0.6120(3) 0.3911(3) 0.093(2) Uani 1 1 d .
H44A H 0.2537 0.6550 0.3752 0.139 Uiso 1 1 calc R
H44B H 0.2640 0.6067 0.4348 0.139 Uiso 1 1 calc R
H44C H 0.1521 0.6079 0.3904 0.139 Uiso 1 1 calc R

loop_
_atom_site_aniso_label
_atom_site_aniso_U_11
_atom_site_aniso_U_22
_atom_site_aniso_U_33
_atom_site_aniso_U_23
_atom_site_aniso_U_13
_atom_site_aniso_U_12
U1 0.03071(13) 0.04716(13) 0.04013(13) -0.00179(8) 0.00206(8) -0.00012(7)
N1 0.029(2) 0.066(3) 0.053(2) -0.004(2) -0.0031(18) -0.0047(19)
N2 0.038(2) 0.056(2) 0.049(2) 0.0096(19) 0.0010(19) -0.0110(19)
N3 0.033(2) 0.072(3) 0.059(3) 0.008(2) -0.007(2) -0.001(2)
N4 0.042(2) 0.050(2) 0.049(2) -0.0065(19) 0.0021(18) -0.0012(18)
N5 0.050(3) 0.048(2) 0.068(3) -0.011(2) 0.005(2) 0.002(2)
N6 0.053(3) 0.066(3) 0.051(3) -0.018(2) 0.001(2) -0.005(2)
N7 0.044(3) 0.061(3) 0.052(3) 0.010(2) 0.006(2) -0.005(2)
N8 0.047(3) 0.111(4) 0.054(3) 0.018(3) 0.013(2) -0.003(3)
N9 0.039(3) 0.084(3) 0.060(3) 0.006(2) 0.011(2) -0.011(2)
N10 0.043(2) 0.056(2) 0.046(2) 0.0011(19) 0.0011(18) 0.015(2)
N11 0.034(2) 0.069(3) 0.066(3) -0.005(2) -0.003(2) 0.006(2)
N12 0.051(3) 0.054(2) 0.049(2) -0.005(2) 0.000(2) 0.012(2)
C1 0.039(3) 0.049(3) 0.049(3) -0.003(2) 0.001(2) 0.001(2)
C2 0.031(3) 0.068(3) 0.078(4) 0.003(3) -0.005(3) -0.007(2)
C3 0.034(3) 0.069(3) 0.073(4) 0.021(3) 0.002(3) -0.007(2)
C4 0.062(4) 0.077(4) 0.044(3) -0.002(3) -0.005(3) -0.021(3)
C5 0.064(5) 0.149(7) 0.076(4) 0.038(4) -0.018(4) -0.012(5)
C6 0.087(5) 0.089(4) 0.056(3) 0.018(3) -0.006(3) -0.038(4)
C7 0.184(9) 0.143(7) 0.064(4) -0.016(4) 0.007(5) -0.107(7)
C8 0.054(3) 0.072(4) 0.044(3) 0.011(3) -0.006(2) -0.001(3)
C9 0.073(5) 0.107(5) 0.063(4) 0.013(3) 0.007(3) 0.013(4)
C10 0.094(5) 0.077(4) 0.075(4) 0.025(3) -0.005(4) 0.005(4)
C11 0.074(5) 0.146(7) 0.079(5) 0.047(5) -0.024(4) -0.011(4)
C12 0.045(3) 0.052(3) 0.047(3) -0.005(2) 0.008(2) -0.011(2)
C13 0.077(4) 0.055(3) 0.083(4) -0.015(3) 0.007(4) 0.012(3)
C14 0.078(5) 0.076(4) 0.076(4) -0.037(3) 0.005(4) 0.002(3)
C15 0.052(3) 0.073(4) 0.051(3) -0.011(3) 0.000(3) -0.009(3)
C16 0.055(4) 0.095(4) 0.066(4) -0.012(3) 0.000(3) 0.003(3)
C17 0.088(5) 0.120(6) 0.065(4) -0.030(4) -0.011(4) -0.003(4)
C18 0.080(5) 0.100(5) 0.065(4) 0.012(4) -0.003(3) -0.026(4)
C19 0.049(3) 0.051(3) 0.072(4) 0.003(3) -0.001(3) -0.002(2)
C20 0.061(4) 0.063(4) 0.114(5) -0.001(3) -0.001(4) 0.008(3)
C21 0.049(4) 0.058(4) 0.143(6) -0.014(4) -0.015(4) -0.004(3)
C22 0.084(5) 0.101(5) 0.063(4) 0.017(3) -0.002(3) 0.023(4)
C23 0.042(3) 0.062(3) 0.052(3) -0.002(2) 0.009(2) 0.004(2)
C24 0.073(5) 0.158(7) 0.063(4) 0.023(4) 0.022(4) -0.027(5)
C25 0.062(4) 0.132(6) 0.091(5) 0.018(5) 0.021(4) -0.034(4)
C26 0.072(4) 0.100(5) 0.040(3) 0.004(3) -0.003(3) -0.002(3)
C27 0.049(4) 0.158(7) 0.084(5) 0.021(5) 0.005(3) 0.009(4)
C28 0.102(6) 0.191(9) 0.056(4) 0.033(5) 0.000(4) -0.002(6)
C29 0.144(8) 0.112(6) 0.085(5) -0.020(5) -0.032(5) 0.002(6)
C30 0.034(3) 0.072(3) 0.065(3) -0.003(3) 0.001(3) 0.000(3)
C31 0.066(5) 0.184(8) 0.054(4) 0.004(4) 0.002(3) -0.019(5)
C32 0.109(7) 0.134(7) 0.114(6) 0.023(5) -0.023(5) -0.069(6)
C33 0.129(7) 0.127(7) 0.133(7) -0.021(6) -0.015(6) 0.077(6)
C34 0.035(3) 0.062(3) 0.055(3) 0.007(3) 0.000(2) -0.006(2)
C35 0.053(4) 0.053(3) 0.086(5) -0.002(3) -0.004(3) 0.011(3)
C36 0.055(4) 0.057(3) 0.086(5) -0.016(3) -0.002(3) 0.015(3)
C37 0.048(3) 0.083(4) 0.045(3) 0.002(3) -0.006(2) 0.005(3)
C38 0.069(5) 0.102(5) 0.103(5) -0.016(4) -0.020(4) 0.005(4)
C39 0.071(5) 0.117(6) 0.075(4) 0.006(4) -0.017(3) 0.016(4)
C40 0.064(4) 0.149(7) 0.059(4) 0.025(4) 0.008(3) 0.014(4)
C41 0.064(4) 0.061(3) 0.075(4) -0.011(3) 0.004(3) 0.013(3)
C42 0.120(6) 0.099(5) 0.059(4) 0.005(4) 0.016(4) 0.018(4)
C43 0.073(5) 0.106(5) 0.103(5) -0.030(4) -0.022(4) 0.010(4)
C44 0.109(6) 0.092(5) 0.076(5) -0.024(4) 0.005(4) 0.026(4)

loop_
_atom_type_symbol
_atom_type_description
_atom_type_scat_dispersion_real
_atom_type_scat_dispersion_imag
_atom_type_scat_source
C C 0.0033 0.0016 'International Tables Vol C Tables 4.2.6.8 and 6.1.1.4'
H H 0.0000 0.0000 'International Tables Vol C Tables 4.2.6.8 and 6.1.1.4'
N N 0.0061 0.0033 'International Tables Vol C Tables 4.2.6.8 and 6.1.1.4'
U U -9.6767 9.6646 'International Tables Vol C Tables 4.2.6.8 and 6.1.1.4'

loop_
_geom_angle_atom_site_label_1
_geom_angle_atom_site_label_2
_geom_angle_atom_site_label_3
_geom_angle
N10 U1 N7 104.42(15)
N10 U1 N1 104.94(15)
N7 U1 N1 119.80(15)
N10 U1 N4 118.98(14)
N7 U1 N4 106.25(16)
N1 U1 N4 103.38(15)
C1 N1 U1 167.4(3)
C3 N2 C1 109.0(4)
C3 N2 C4 124.7(4)
C1 N2 C4 126.2(4)
C2 N3 C1 107.1(4)
C2 N3 C8 127.0(4)
C1 N3 C8 125.8(4)
C12 N4 U1 166.3(4)
C13 N5 C12 110.1(5)
C13 N5 C19 125.3(5)
C12 N5 C19 124.1(4)
C14 N6 C12 109.1(5)
C14 N6 C15 124.5(5)
C12 N6 C15 124.8(4)
C23 N7 U1 165.0(4)
C24 N8 C23 109.6(5)
C24 N8 C26 125.7(5)
C23 N8 C26 124.6(4)
C25 N9 C23 109.5(5)
C25 N9 C30 123.5(5)
C23 N9 C30 125.6(4)
C34 N10 U1 168.4(4)
C35 N11 C34 108.9(5)
C35 N11 C37 125.4(5)
C34 N11 C37 125.1(4)
C36 N12 C34 108.4(4)
C36 N12 C41 126.4(4)
C34 N12 C41 125.0(4)
N1 C1 N3 126.4(4)
N1 C1 N2 129.0(4)
N3 C1 N2 104.6(4)
C3 C2 N3 109.1(5)
C3 C2 H2 125.5
N3 C2 H2 125.5
C2 C3 N2 110.2(5)
C2 C3 H3 124.9
N2 C3 H3 124.9
N2 C4 C7 109.4(5)
N2 C4 C6 109.9(4)
C7 C4 C6 109.0(5)
N2 C4 C5 111.2(5)
C7 C4 C5 109.5(6)
C6 C4 C5 107.8(5)
C4 C5 H5A 109.5
C4 C5 H5B 109.5
H5A C5 H5B 109.5
C4 C5 H5C 109.5
H5A C5 H5C 109.5
H5B C5 H5C 109.5
C4 C6 H6A 109.5
C4 C6 H6B 109.5
H6A C6 H6B 109.5
C4 C6 H6C 109.5
H6A C6 H6C 109.5
H6B C6 H6C 109.5
C4 C7 H7A 109.5
C4 C7 H7B 109.5
H7A C7 H7B 109.5
C4 C7 H7C 109.5
H7A C7 H7C 109.5
H7B C7 H7C 109.5
N3 C8 C10 109.9(5)
N3 C8 C9 108.6(4)
C10 C8 C9 111.0(5)
N3 C8 C11 108.6(5)
C10 C8 C11 110.4(5)
C9 C8 C11 108.3(5)
C8 C9 H9A 109.5
C8 C9 H9B 109.5
H9A C9 H9B 109.5
C8 C9 H9C 109.5
H9A C9 H9C 109.5
H9B C9 H9C 109.5
C8 C10 H10A 109.5
C8 C10 H10B 109.5
H10A C10 H10B 109.5
C8 C10 H10C 109.5
H10A C10 H10C 109.5
H10B C10 H10C 109.5
C8 C11 H11A 109.5
C8 C11 H11B 109.5
H11A C11 H11B 109.5
C8 C11 H11C 109.5
H11A C11 H11C 109.5
H11B C11 H11C 109.5
N4 C12 N5 129.1(4)
N4 C12 N6 128.2(5)
N5 C12 N6 102.7(4)
C14 C13 N5 109.9(5)
C14 C13 H13 125.0
N5 C13 H13 125.0
C13 C14 N6 108.2(5)
C13 C14 H14 125.9
N6 C14 H14 125.9
N6 C15 C16 108.0(5)
N6 C15 C18 109.1(5)
C16 C15 C18 111.0(5)
N6 C15 C17 111.6(5)
C16 C15 C17 107.9(5)
C18 C15 C17 109.3(5)
C15 C16 H16A 109.5
C15 C16 H16B 109.5
H16A C16 H16B 109.5
C15 C16 H16C 109.5
H16A C16 H16C 109.5
H16B C16 H16C 109.5
C15 C17 H17A 109.5
C15 C17 H17B 109.5
H17A C17 H17B 109.5
C15 C17 H17C 109.5
H17A C17 H17C 109.5
H17B C17 H17C 109.5
C15 C18 H18A 109.5
C15 C18 H18B 109.5
H18A C18 H18B 109.5
C15 C18 H18C 109.5
H18A C18 H18C 109.5
H18B C18 H18C 109.5
N5 C19 C22 109.4(5)
N5 C19 C20 110.0(5)
C22 C19 C20 109.1(5)
N5 C19 C21 109.5(5)
C22 C19 C21 111.4(5)
C20 C19 C21 107.4(5)
C19 C20 H20A 109.5
C19 C20 H20B 109.5
H20A C20 H20B 109.5
C19 C20 H20C 109.5
H20A C20 H20C 109.5
H20B C20 H20C 109.5
C19 C21 H21A 109.5
C19 C21 H21B 109.5
H21A C21 H21B 109.5
C19 C21 H21C 109.5
H21A C21 H21C 109.5
H21B C21 H21C 109.5
C19 C22 H22A 109.5
C19 C22 H22B 109.5
H22A C22 H22B 109.5
C19 C22 H22C 109.5
H22A C22 H22C 109.5
H22B C22 H22C 109.5
N7 C23 N9 129.0(5)
N7 C23 N8 127.7(5)
N9 C23 N8 103.3(4)
C25 C24 N8 108.5(6)
C25 C24 H24 125.7
N8 C24 H24 125.7
C24 C25 N9 109.0(6)
C24 C25 H25 125.5
N9 C25 H25 125.5
N8 C26 C29 111.0(6)
N8 C26 C27 108.6(5)
C29 C26 C27 112.7(6)
N8 C26 C28 108.4(5)
C29 C26 C28 109.7(6)
C27 C26 C28 106.2(6)
C26 C27 H27A 109.5
C26 C27 H27B 109.5
H27A C27 H27B 109.5
C26 C27 H27C 109.5
H27A C27 H27C 109.5
H27B C27 H27C 109.5
C26 C28 H28A 109.5
C26 C28 H28B 109.5
H28A C28 H28B 109.5
C26 C28 H28C 109.5
H28A C28 H28C 109.5
H28B C28 H28C 109.5
C26 C29 H29A 109.5
C26 C29 H29B 109.5
H29A C29 H29B 109.5
C26 C29 H29C 109.5
H29A C29 H29C 109.5
H29B C29 H29C 109.5
C33 C30 N9 112.2(5)
C33 C30 C31 109.0(6)
N9 C30 C31 110.9(5)
C33 C30 C32 110.0(6)
N9 C30 C32 107.7(5)
C31 C30 C32 107.0(6)
C30 C31 H31A 109.5
C30 C31 H31B 109.5
H31A C31 H31B 109.5
C30 C31 H31C 109.5
H31A C31 H31C 109.5
H31B C31 H31C 109.5
C30 C32 H32A 109.5
C30 C32 H32B 109.5
H32A C32 H32B 109.5
C30 C32 H32C 109.5
H32A C32 H32C 109.5
H32B C32 H32C 109.5
C30 C33 H33A 109.5
C30 C33 H33B 109.5
H33A C33 H33B 109.5
C30 C33 H33C 109.5
H33A C33 H33C 109.5
H33B C33 H33C 109.5
N10 C34 N11 127.4(5)
N10 C34 N12 128.7(4)
N11 C34 N12 103.8(4)
C36 C35 N11 108.2(5)
C36 C35 H35 125.9
N11 C35 H35 125.9
C35 C36 N12 110.7(5)
C35 C36 H36 124.7
N12 C36 H36 124.7
N11 C37 C38 109.9(5)
N11 C37 C39 108.9(5)
C38 C37 C39 108.4(5)
N11 C37 C40 108.6(5)
C38 C37 C40 111.2(6)
C39 C37 C40 109.9(5)
C37 C38 H38A 109.5
C37 C38 H38B 109.5
H38A C38 H38B 109.5
C37 C38 H38C 109.5
H38A C38 H38C 109.5
H38B C38 H38C 109.5
C37 C39 H39A 109.5
C37 C39 H39B 109.5
H39A C39 H39B 109.5
C37 C39 H39C 109.5
H39A C39 H39C 109.5
H39B C39 H39C 109.5
C37 C40 H40A 109.5
C37 C40 H40B 109.5
H40A C40 H40B 109.5
C37 C40 H40C 109.5
H40A C40 H40C 109.5
H40B C40 H40C 109.5
N12 C41 C43 109.2(5)
N12 C41 C42 108.6(5)
C43 C41 C42 112.0(6)
N12 C41 C44 110.8(5)
C43 C41 C44 109.6(6)
C42 C41 C44 106.7(5)
C41 C42 H42A 109.5
C41 C42 H42B 109.5
H42A C42 H42B 109.5
C41 C42 H42C 109.5
H42A C42 H42C 109.5
H42B C42 H42C 109.5
C41 C43 H43A 109.5
C41 C43 H43B 109.5
H43A C43 H43B 109.5
C41 C43 H43C 109.5
H43A C43 H43C 109.5
H43B C43 H43C 109.5
C41 C44 H44A 109.5
C41 C44 H44B 109.5
H44A C44 H44B 109.5
C41 C44 H44C 109.5
H44A C44 H44C 109.5
H44B C44 H44C 109.5

loop_
_geom_bond_atom_site_label_1
_geom_bond_atom_site_label_2
_geom_bond_distance
U1 N10 2.185(4)
U1 N7 2.188(4)
U1 N1 2.188(4)
U1 N4 2.197(4)
N1 C1 1.292(6)
N2 C3 1.383(6)
N2 C1 1.387(6)
N2 C4 1.464(6)
N3 C2 1.408(7)
N3 C1 1.428(6)
N3 C8 1.476(6)
N4 C12 1.270(6)
N5 C13 1.347(7)
N5 C12 1.422(6)
N5 C19 1.487(7)
N6 C14 1.396(7)
N6 C12 1.414(6)
N6 C15 1.462(7)
N7 C23 1.289(6)
N8 C24 1.381(8)
N8 C23 1.420(6)
N8 C26 1.467(7)
N9 C25 1.388(7)
N9 C23 1.405(6)
N9 C30 1.476(7)
N10 C34 1.270(6)
N11 C35 1.402(6)
N11 C34 1.436(6)
N11 C37 1.432(6)
N12 C36 1.390(7)
N12 C34 1.424(6)
N12 C41 1.449(7)
C2 C3 1.290(7)
C2 H2 0.9400
C3 H3 0.9400
C4 C7 1.501(9)
C4 C6 1.483(8)
C4 C5 1.523(9)
C5 H5A 0.9700
C5 H5B 0.9700
C5 H5C 0.9700
C6 H6A 0.9700
C6 H6B 0.9700
C6 H6C 0.9700
C7 H7A 0.9700
C7 H7B 0.9700
C7 H7C 0.9700
C8 C10 1.469(8)
C8 C9 1.530(8)
C8 C11 1.525(8)
C9 H9A 0.9700
C9 H9B 0.9700
C9 H9C 0.9700
C10 H10A 0.9700
C10 H10B 0.9700
C10 H10C 0.9700
C11 H11A 0.9700
C11 H11B 0.9700
C11 H11C 0.9700
C13 C14 1.320(8)
C13 H13 0.9400
C14 H14 0.9400
C15 C16 1.527(8)
C15 C18 1.545(8)
C15 C17 1.525(7)
C16 H16A 0.9700
C16 H16B 0.9700
C16 H16C 0.9700
C17 H17A 0.9700
C17 H17B 0.9700
C17 H17C 0.9700
C18 H18A 0.9700
C18 H18B 0.9700
C18 H18C 0.9700
C19 C22 1.516(8)
C19 C20 1.499(7)
C19 C21 1.538(8)
C20 H20A 0.9700
C20 H20B 0.9700
C20 H20C 0.9700
C21 H21A 0.9700
C21 H21B 0.9700
C21 H21C 0.9700
C22 H22A 0.9700
C22 H22B 0.9700
C22 H22C 0.9700
C24 C25 1.323(9)
C24 H24 0.9400
C25 H25 0.9400
C26 C29 1.466(10)
C26 C27 1.519(9)
C26 C28 1.556(8)
C27 H27A 0.9700
C27 H27B 0.9700
C27 H27C 0.9700
C28 H28A 0.9700
C28 H28B 0.9700
C28 H28C 0.9700
C29 H29A 0.9700
C29 H29B 0.9700
C29 H29C 0.9700
C30 C33 1.439(9)
C30 C31 1.487(8)
C30 C32 1.537(8)
C31 H31A 0.9700
C31 H31B 0.9700
C31 H31C 0.9700
C32 H32A 0.9700
C32 H32B 0.9700
C32 H32C 0.9700
C33 H33A 0.9700
C33 H33B 0.9700
C33 H33C 0.9700
C35 C36 1.322(9)
C35 H35 0.9400
C36 H36 0.9400
C37 C38 1.469(9)
C37 C39 1.501(8)
C37 C40 1.527(8)
C38 H38A 0.9700
C38 H38B 0.9700
C38 H38C 0.9700
C39 H39A 0.9700
C39 H39B 0.9700
C39 H39C 0.9700
C40 H40A 0.9700
C40 H40B 0.9700
C40 H40C 0.9700
C41 C43 1.521(9)
C41 C42 1.591(9)
C41 C44 1.571(8)
C42 H42A 0.9700
C42 H42B 0.9700
C42 H42C 0.9700
C43 H43A 0.9700
C43 H43B 0.9700
C43 H43C 0.9700
C44 H44A 0.9700
C44 H44B 0.9700
C44 H44C 0.9700
